data_2311571
loop_
_publ_author_name
'Kwong, Huey Chong'
'Sim, Ai Jia'
'Chidan Kumar, C. S.'
'Quah, Ching Kheng'
'Chantrapromma, Suchada'
'Naveen, S.'
'Warad, Ismail'

_publ_section_title
;
 Synthesis, spectroscopic and Hirshfeld surface analysis and fluorescence
 studies of
 (2<i>E</i>,2'<i>E</i>)-3,3'-(1,4-phenyl-ene)bis-[1-(4-hy-droxy-phen-yl)prop-2-en-1-one]
 <i>N</i>,<i>N</i>-di-methyl-formamide disolvate.
;
_journal_coeditor_code XU5924
_journal_issue 'Pt 6'
_journal_name_full 'Acta crystallographica. Section E, Crystallographic communications'
_journal_page_first 835
_journal_page_last 839
_journal_paper_doi 10.1107/S2056989018007429
_journal_volume 74
_journal_year 2018
_chemical_formula_iupac 'C24 H18 O4, 2C3 H7 N O'
_chemical_formula_moiety 'C24 H18 O4, 2(C3 H7 N O)'
_chemical_formula_sum 'C30 H32 N2 O6'
_chemical_formula_weight 516.57
_chemical_name_systematic
'(2<i>E</i>,2'<i>E</i>)-3,3'-(1,4-phenylene)bis[1-(4-hydroxyphenyl)prop-2-en-1-one] <i>N</i>,<i>N</i>-dimethylformamide disolvate'
_space_group_crystal_system triclinic
_space_group_IT_number 2
_space_group_name_Hall '-P 1'
_space_group_name_H-M_alt 'P -1'
_atom_sites_solution_hydrogens mixed
_cell_angle_alpha 72.867(2)
_cell_angle_beta 84.649(2)
_cell_angle_gamma 86.710(2)
_cell_formula_units_Z 1
_cell_length_a 6.0569(5)
_cell_length_b 9.5801(5)
_cell_length_c 11.9941(8)
_cell_measurement_reflns_used 4190
_cell_measurement_temperature 294(2)
_cell_measurement_theta_max 23.49
_cell_measurement_theta_min 2.41
_cell_volume 661.86(8)
_computing_cell_refinement
;
SAINT (Bruker, 2012)
;
_computing_data_collection
;
APEX2 (Bruker, 2012)
;
_computing_data_reduction
;
SAINT (Bruker, 2012)
;
_computing_molecular_graphics
;
SHELXL2013 (Sheldrick, 2015) and Mercury (Macrae <i>et al.</i>,
2006)
;
_computing_publication_material
;
SHELXL2013 (Sheldrick, 2015) and PLATON (Spek, 2009)
;
_computing_structure_refinement
;
SHELXL2013 (Sheldrick, 2015)
;
_computing_structure_solution
;
SHELXS97 (Sheldrick, 2008)
;
_diffrn_ambient_temperature 294(2)
_diffrn_measured_fraction_theta_full 0.998
_diffrn_measured_fraction_theta_max 0.999
_diffrn_measurement_device_type
;
Bruker APEXII DUO CCD area-detector
;
_diffrn_measurement_method '\f and \w scans'
_diffrn_radiation_monochromator graphite
_diffrn_radiation_source 'fine-focus sealed tube'
_diffrn_radiation_type MoK\a
_diffrn_radiation_wavelength 0.71073
_diffrn_reflns_av_R_equivalents 0.0430
_diffrn_reflns_limit_h_max 7
_diffrn_reflns_limit_h_min -7
_diffrn_reflns_limit_k_max 12
_diffrn_reflns_limit_k_min -12
_diffrn_reflns_limit_l_max 15
_diffrn_reflns_limit_l_min -15
_diffrn_reflns_number 21963
_diffrn_reflns_theta_full 25.242
_diffrn_reflns_theta_max 27.496
_diffrn_reflns_theta_min 1.782
_exptl_absorpt_coefficient_mu 0.091
_exptl_absorpt_correction_T_max 0.991
_exptl_absorpt_correction_T_min 0.961
_exptl_absorpt_correction_type multi-scan
_exptl_absorpt_process_details
;
(SADABS; Bruker, 2012)
;
_exptl_crystal_colour colourless
_exptl_crystal_density_diffrn 1.296
_exptl_crystal_description block
_exptl_crystal_F_000 274
_exptl_crystal_size_max 0.247
_exptl_crystal_size_mid 0.241
_exptl_crystal_size_min 0.097
_refine_diff_density_max 0.169
_refine_diff_density_min -0.192
_refine_ls_extinction_method none
_refine_ls_goodness_of_fit_ref 1.072
_refine_ls_hydrogen_treatment mixed
_refine_ls_matrix_type full
_refine_ls_number_parameters 178
_refine_ls_number_reflns 3039
_refine_ls_number_restraints 0
_refine_ls_restrained_S_all 1.072
_refine_ls_R_factor_all 0.0927
_refine_ls_R_factor_gt 0.0573
_refine_ls_shift/su_max 0.000
_refine_ls_shift/su_mean 0.000
_refine_ls_structure_factor_coef Fsqd
_refine_ls_weighting_details
;
 w=1/[\s^2^(Fo^2^)+(0.0694P)^2^+0.2543P]
 where P=(Fo^2^+2Fc^2^)/3
;
_refine_ls_weighting_scheme calc
_refine_ls_wR_factor_gt 0.1560
_refine_ls_wR_factor_ref 0.1771
_reflns_number_gt 1944
_reflns_number_total 3039
_reflns_threshold_expression 'I > 2\s(I)'
_cod_data_source_file xu5924sup1.cif
_cod_data_source_block I
_cod_database_code 2311571
_shelx_space_group_comment
;
The symmetry employed for this shelxl refinement is uniquely defined
by the following loop, which should always be used as a source of
symmetry information in preference to the above space-group names.
They are only intended as comments.
;
_shelx_estimated_absorpt_t_min 0.978
_shelx_estimated_absorpt_t_max 0.991
_shelxl_version_number 20.13

loop_
_symmetry_equiv_pos_as_xyz
'x, y, z'
'-x, -y, -z'

loop_
_atom_site_type_symbol
_atom_site_label
_atom_site_fract_x
_atom_site_fract_y
_atom_site_fract_z
_atom_site_U_iso_or_equiv
_atom_site_adp_type
_atom_site_calc_flag
_atom_site_occupancy
O O1 -0.1262(3) 0.5766(2) 0.23944(17) 0.0750(6) Uani d 1
O O2 0.2445(3) 0.0650(2) 0.64822(17) 0.0793(6) Uani d 1
H H2B 0.108(7) 0.010(5) 0.682(4) 0.145(15) Uiso d 1
C C1 -0.0487(4) 0.3283(3) 0.4223(2) 0.0545(6) Uani d 1
H H1A -0.1859 0.3421 0.3911 0.065 Uiso calc 1
C C2 -0.0096(4) 0.2057(3) 0.5127(2) 0.0571(6) Uani d 1
H H2A -0.1197 0.1376 0.5423 0.069 Uiso calc 1
C C3 0.1943(4) 0.1834(3) 0.5599(2) 0.0542(6) Uani d 1
C C4 0.3540(4) 0.2863(3) 0.5152(2) 0.0643(7) Uani d 1
H H4A 0.4909 0.2727 0.5468 0.077 Uiso calc 1
C C5 0.3131(4) 0.4087(3) 0.4244(2) 0.0557(6) Uani d 1
H H5A 0.4233 0.4767 0.3951 0.067 Uiso calc 1
C C6 0.1110(3) 0.4324(2) 0.37597(18) 0.0460(5) Uani d 1
C C7 0.0568(4) 0.5610(2) 0.2773(2) 0.0527(6) Uani d 1
C C8 0.2297(4) 0.6688(2) 0.2225(2) 0.0552(6) Uani d 1
H H8A 0.3635 0.6600 0.2566 0.066 Uiso calc 1
C C9 0.2000(4) 0.7762(2) 0.1276(2) 0.0503(5) Uani d 1
H H9A 0.0634 0.7814 0.0968 0.060 Uiso calc 1
C C10 0.3566(3) 0.8892(2) 0.06404(18) 0.0452(5) Uani d 1
C C11 0.5544(4) 0.9078(2) 0.1063(2) 0.0515(6) Uani d 1
H H11A 0.5925 0.8463 0.1781 0.062 Uiso calc 1
C C12 0.3042(4) 0.9840(2) -0.0435(2) 0.0513(6) Uani d 1
H H12A 0.1716 0.9740 -0.0733 0.062 Uiso calc 1
N N1 0.3441(3) 0.2611(2) 0.16532(17) 0.0539(5) Uani d 1
O O3 0.0634(3) 0.1066(2) 0.23142(17) 0.0752(6) Uani d 1
C C13 0.2500(4) 0.1452(3) 0.2375(2) 0.0610(6) Uani d 1
H H13A 0.3312 0.0880 0.2977 0.073 Uiso calc 1
C C14 0.5659(4) 0.3002(3) 0.1757(3) 0.0788(8) Uani d 1
H H14A 0.6290 0.2276 0.2392 0.118 Uiso calc 1
H H14B 0.5611 0.3935 0.1906 0.118 Uiso calc 1
H H14C 0.6553 0.3055 0.1042 0.118 Uiso calc 1
C C15 0.2266(5) 0.3526(3) 0.0692(3) 0.0767(8) Uani d 1
H H15A 0.0810 0.3160 0.0728 0.115 Uiso calc 1
H H15B 0.3065 0.3518 -0.0036 0.115 Uiso calc 1
H H15C 0.2142 0.4508 0.0746 0.115 Uiso calc 1

loop_
_atom_site_aniso_label
_atom_site_aniso_U_11
_atom_site_aniso_U_22
_atom_site_aniso_U_33
_atom_site_aniso_U_12
_atom_site_aniso_U_13
_atom_site_aniso_U_23
O1 0.0553(10) 0.0705(12) 0.0816(13) -0.0128(9) -0.0211(9) 0.0120(10)
O2 0.0605(11) 0.0750(13) 0.0769(13) -0.0169(9) -0.0191(9) 0.0242(10)
C1 0.0427(12) 0.0581(14) 0.0556(13) -0.0102(10) -0.0092(10) -0.0021(11)
C2 0.0456(12) 0.0556(14) 0.0594(14) -0.0185(10) -0.0057(10) 0.0034(11)
C3 0.0496(12) 0.0534(13) 0.0500(13) -0.0106(10) -0.0049(10) 0.0018(10)
C4 0.0446(12) 0.0718(17) 0.0646(15) -0.0158(11) -0.0162(11) 0.0047(13)
C5 0.0469(12) 0.0555(14) 0.0556(14) -0.0185(10) -0.0063(10) 0.0018(11)
C6 0.0460(11) 0.0456(12) 0.0431(11) -0.0080(9) -0.0033(9) -0.0065(9)
C7 0.0500(13) 0.0511(13) 0.0525(13) -0.0072(10) -0.0079(10) -0.0062(10)
C8 0.0517(13) 0.0524(13) 0.0545(14) -0.0100(10) -0.0106(10) -0.0012(11)
C9 0.0473(12) 0.0462(12) 0.0516(13) -0.0047(9) -0.0045(9) -0.0047(10)
C10 0.0476(11) 0.0393(11) 0.0445(12) -0.0030(9) -0.0027(9) -0.0060(9)
C11 0.0558(13) 0.0463(12) 0.0445(12) -0.0046(10) -0.0115(10) 0.0018(9)
C12 0.0496(12) 0.0490(13) 0.0511(13) -0.0069(10) -0.0127(10) -0.0047(10)
N1 0.0451(10) 0.0505(11) 0.0621(12) -0.0071(8) -0.0028(9) -0.0097(9)
O3 0.0622(11) 0.0740(12) 0.0797(13) -0.0249(9) 0.0030(9) -0.0060(10)
C13 0.0598(15) 0.0552(15) 0.0622(15) -0.0043(12) -0.0051(11) -0.0074(12)
C14 0.0536(15) 0.083(2) 0.104(2) -0.0178(14) -0.0046(14) -0.0301(17)
C15 0.0751(18) 0.0691(18) 0.0739(19) -0.0094(14) -0.0138(14) 0.0016(14)

loop_
_atom_type_symbol
_atom_type_description
_atom_type_scat_dispersion_real
_atom_type_scat_dispersion_imag
_atom_type_scat_source
C C 0.0033 0.0016 'International Tables Vol C Tables 4.2.6.8 and 6.1.1.4'
H H 0.0000 0.0000 'International Tables Vol C Tables 4.2.6.8 and 6.1.1.4'
N N 0.0061 0.0033 'International Tables Vol C Tables 4.2.6.8 and 6.1.1.4'
O O 0.0106 0.0060 'International Tables Vol C Tables 4.2.6.8 and 6.1.1.4'

loop_
_geom_angle_atom_site_label_1
_geom_angle_atom_site_label_2
_geom_angle_atom_site_label_3
_geom_angle_site_symmetry_1
_geom_angle
C3 O2 H2B . 110(2)
C2 C1 C6 . 121.8(2)
C2 C1 H1A . 119.1
C6 C1 H1A . 119.1
C1 C2 C3 . 119.8(2)
C1 C2 H2A . 120.1
C3 C2 H2A . 120.1
O2 C3 C4 . 118.0(2)
O2 C3 C2 . 123.0(2)
C4 C3 C2 . 119.0(2)
C5 C4 C3 . 120.6(2)
C5 C4 H4A . 119.7
C3 C4 H4A . 119.7
C4 C5 C6 . 121.1(2)
C4 C5 H5A . 119.4
C6 C5 H5A . 119.4
C5 C6 C1 . 117.6(2)
C5 C6 C7 . 123.92(19)
C1 C6 C7 . 118.46(19)
O1 C7 C8 . 120.2(2)
O1 C7 C6 . 120.7(2)
C8 C7 C6 . 119.10(19)
C9 C8 C7 . 122.0(2)
C9 C8 H8A . 119.0
C7 C8 H8A . 119.0
C8 C9 C10 . 127.7(2)
C8 C9 H9A . 116.2
C10 C9 H9A . 116.2
C11 C10 C12 . 117.98(19)
C11 C10 C9 . 123.14(19)
C12 C10 C9 . 118.88(19)
C12 C11 C10 2_675 121.0(2)
C12 C11 H11A 2_675 119.5
C10 C11 H11A . 119.5
C11 C12 C10 2_675 121.0(2)
C11 C12 H12A 2_675 119.5
C10 C12 H12A . 119.5
C13 N1 C14 . 122.5(2)
C13 N1 C15 . 119.9(2)
C14 N1 C15 . 117.6(2)
O3 C13 N1 . 124.9(2)
O3 C13 H13A . 117.6
N1 C13 H13A . 117.6
N1 C14 H14A . 109.5
N1 C14 H14B . 109.5
H14A C14 H14B . 109.5
N1 C14 H14C . 109.5
H14A C14 H14C . 109.5
H14B C14 H14C . 109.5
N1 C15 H15A . 109.5
N1 C15 H15B . 109.5
H15A C15 H15B . 109.5
N1 C15 H15C . 109.5
H15A C15 H15C . 109.5
H15B C15 H15C . 109.5

loop_
_geom_bond_atom_site_label_1
_geom_bond_atom_site_label_2
_geom_bond_site_symmetry_2
_geom_bond_distance
O1 C7 . 1.221(3)
O2 C3 . 1.347(3)
O2 H2B . 0.99(4)
C1 C2 . 1.370(3)
C1 C6 . 1.387(3)
C1 H1A . 0.9300
C2 C3 . 1.386(3)
C2 H2A . 0.9300
C3 C4 . 1.377(3)
C4 C5 . 1.374(3)
C4 H4A . 0.9300
C5 C6 . 1.382(3)
C5 H5A . 0.9300
C6 C7 . 1.481(3)
C7 C8 . 1.480(3)
C8 C9 . 1.310(3)
C8 H8A . 0.9300
C9 C10 . 1.466(3)
C9 H9A . 0.9300
C10 C11 . 1.383(3)
C10 C12 . 1.393(3)
C11 C12 2_675 1.377(3)
C11 H11A . 0.9300
C12 C11 2_675 1.377(3)
C12 H12A . 0.9300
N1 C13 . 1.312(3)
N1 C14 . 1.441(3)
N1 C15 . 1.445(3)
O3 C13 . 1.224(3)
C13 H13A . 0.9300
C14 H14A . 0.9600
C14 H14B . 0.9600
C14 H14C . 0.9600
C15 H15A . 0.9600
C15 H15B . 0.9600
C15 H15C . 0.9600

loop_
_geom_hbond_atom_site_label_D
_geom_hbond_atom_site_label_H
_geom_hbond_atom_site_label_A
_geom_hbond_site_symmetry_A
_geom_hbond_distance_DH
_geom_hbond_distance_HA
_geom_hbond_distance_DA
_geom_hbond_angle_DHA
_geom_hbond_publ_flag
O2 H2B O3 2_556 0.99(4) 1.63(5) 2.592(3) 162(4) yes

loop_
_geom_torsion_atom_site_label_1
_geom_torsion_atom_site_label_2
_geom_torsion_atom_site_label_3
_geom_torsion_atom_site_label_4
_geom_torsion_site_symmetry_4
_geom_torsion
C6 C1 C2 C3 . -0.1(4)
C1 C2 C3 O2 . -179.5(2)
C1 C2 C3 C4 . 0.5(4)
O2 C3 C4 C5 . 179.4(2)
C2 C3 C4 C5 . -0.6(4)
C3 C4 C5 C6 . 0.3(4)
C4 C5 C6 C1 . 0.0(4)
C4 C5 C6 C7 . -179.3(2)
C2 C1 C6 C5 . -0.1(4)
C2 C1 C6 C7 . 179.3(2)
C5 C6 C7 O1 . -179.0(2)
C1 C6 C7 O1 . 1.7(4)
C5 C6 C7 C8 . 2.7(4)
C1 C6 C7 C8 . -176.6(2)
O1 C7 C8 C9 . -5.6(4)
C6 C7 C8 C9 . 172.7(2)
C7 C8 C9 C10 . -179.5(2)
C8 C9 C10 C11 . -8.4(4)
C8 C9 C10 C12 . 172.3(2)
C12 C10 C11 C12 2_675 -0.5(4)
C9 C10 C11 C12 2_675 -179.8(2)
C11 C10 C12 C11 2_675 0.5(4)
C9 C10 C12 C11 2_675 179.8(2)
C14 N1 C13 O3 . -179.1(3)
C15 N1 C13 O3 . -0.8(4)
